data_7031148
loop_
_publ_author_name
'Bedford, Robin B.'
'Hazelwood (n&#xFFFD;e Welch), Samantha L.'
'Horton, Peter N.'
'Hursthouse, Michael B.'

_publ_section_title
;
 Orthopalladated phosphinite complexes as high-activity catalysts for the
 Suzuki reactionBased on the presentation given at Dalton Discussion No.
 6, 9?11th September 2003, University of York, UK.
;
_journal_issue 21
_journal_name_full 'Dalton Transactions'
_journal_page_first 4164
_journal_paper_doi 10.1039/b303657j
_journal_year 2003
_chemical_formula_sum 'C21 H36 Cl3 O P Pd'
_chemical_formula_weight 548.22
_chemical_name_systematic
;
?
;
_space_group_IT_number 14
_symmetry_cell_setting monoclinic
_symmetry_space_group_name_Hall '-P 2ybc'
_symmetry_space_group_name_H-M 'P 1 21/c 1'
_atom_sites_solution_hydrogens geom
_atom_sites_solution_primary direct
_atom_sites_solution_secondary difmap
_audit_creation_method SHELXL-97
_cell_angle_alpha 90.00
_cell_angle_beta 112.61
_cell_angle_gamma 90.00
_cell_formula_units_Z 4
_cell_length_a 10.63170(10)
_cell_length_b 22.1407(3)
_cell_length_c 11.3297(2)
_cell_measurement_reflns_used 4954
_cell_measurement_temperature 120(2)
_cell_measurement_theta_max 27.485
_cell_measurement_theta_min 2.910
_cell_volume 2461.96(6)
_computing_cell_refinement ' DENZO (Otwinowski & Minor, 1997) and COLLECT (Hooft, 1998)'
_computing_data_collection ' DENZO (Otwinowski and Minor, 1997)'
_computing_data_reduction ' DENZO (Otwinowski & Minor, 1997) and COLLECT (Hooft, 1998)'
_computing_molecular_graphics 'PLATON (Spek, 1990)'
_computing_structure_refinement 'SHELXL-97 (Sheldrick, 1997b)'
_computing_structure_solution 'SHELXS-97 (Sheldrick, 1997a)'
_diffrn_ambient_temperature 120(2)
_diffrn_detector_area_resol_mean 9.091
_diffrn_measured_fraction_theta_full 0.995
_diffrn_measured_fraction_theta_max 0.995
_diffrn_measurement_device_type 'Nonius KappaCCD Area Detector'
_diffrn_measurement_method '\f and \w scans to fill Ewald Sphere'
_diffrn_radiation_monochromator graphite
_diffrn_radiation_source 'Nonius FR591 rotating anode'
_diffrn_radiation_type MoK\a
_diffrn_radiation_wavelength 0.71073
_diffrn_reflns_av_R_equivalents 0.0560
_diffrn_reflns_av_sigmaI/netI 0.0406
_diffrn_reflns_limit_h_max 12
_diffrn_reflns_limit_h_min -10
_diffrn_reflns_limit_k_max 24
_diffrn_reflns_limit_k_min -26
_diffrn_reflns_limit_l_max 13
_diffrn_reflns_limit_l_min -13
_diffrn_reflns_number 15633
_diffrn_reflns_theta_full 25.03
_diffrn_reflns_theta_max 25.03
_diffrn_reflns_theta_min 3.38
_exptl_absorpt_coefficient_mu 1.154
_exptl_absorpt_correction_T_max 0.8460
_exptl_absorpt_correction_T_min 0.8021
_exptl_absorpt_correction_type multi-scan
_exptl_absorpt_process_details 'SORTAV Blessing (1997)'
_exptl_crystal_colour Yellow
_exptl_crystal_density_diffrn 1.479
_exptl_crystal_density_method 'not measured'
_exptl_crystal_description Block
_exptl_crystal_F_000 1128
_exptl_crystal_size_max 0.20
_exptl_crystal_size_mid 0.20
_exptl_crystal_size_min 0.15
_refine_diff_density_max 0.557
_refine_diff_density_min -0.886
_refine_diff_density_rms 0.088
_refine_ls_extinction_method none
_refine_ls_goodness_of_fit_ref 1.055
_refine_ls_hydrogen_treatment mixed
_refine_ls_matrix_type full
_refine_ls_number_parameters 388
_refine_ls_number_reflns 4331
_refine_ls_number_restraints 0
_refine_ls_restrained_S_all 1.055
_refine_ls_R_factor_all 0.0336
_refine_ls_R_factor_gt 0.0283
_refine_ls_shift/su_max 0.000
_refine_ls_shift/su_mean 0.000
_refine_ls_structure_factor_coef Fsqd
_refine_ls_weighting_details 'calc w=1/[\s^2^(Fo^2^)+(0.0296P)^2^+2.6205P] where P=(Fo^2^+2Fc^2^)/3'
_refine_ls_weighting_scheme calc
_refine_ls_wR_factor_gt 0.0690
_refine_ls_wR_factor_ref 0.0715
_reflns_number_gt 3884
_reflns_number_total 4331
_reflns_threshold_expression >2sigma(I)
_cod_data_source_file b303657j.txt
_cod_data_source_block s92
_cod_original_cell_volume 2461.91(6)
_cod_original_sg_symbol_H-M P2(1)/c
_cod_database_code 7031148

loop_
_symmetry_equiv_pos_as_xyz
'x, y, z'
'-x, y+1/2, -z+1/2'
'-x, -y, -z'
'x, -y-1/2, z-1/2'

loop_
_atom_site_label
_atom_site_type_symbol
_atom_site_fract_x
_atom_site_fract_y
_atom_site_fract_z
_atom_site_U_iso_or_equiv
_atom_site_adp_type
_atom_site_occupancy
_atom_site_symmetry_multiplicity
_atom_site_calc_flag
Pd1 Pd 0.054308(17) 0.063974(8) 0.437405(18) 0.01088(8) Uani 1 1 d
Cl1 Cl -0.12352(6) 0.04095(3) 0.51570(7) 0.01760(15) Uani 1 1 d
P1 P 0.21597(6) 0.08872(3) 0.37455(7) 0.01271(15) Uani 1 1 d
O1 O 0.22094(16) 0.16193(7) 0.36891(17) 0.0143(4) Uani 1 1 d
C1 C 0.0114(2) 0.15214(11) 0.4002(2) 0.0121(5) Uani 1 1 d
C4 C -0.0357(2) 0.27494(11) 0.3525(2) 0.0124(5) Uani 1 1 d
C3 C 0.0827(2) 0.25063(11) 0.3459(2) 0.0119(5) Uani 1 1 d
C15 C 0.1997(3) 0.06520(12) 0.2149(3) 0.0205(6) Uani 1 1 d
C18 C 0.3880(3) 0.06917(12) 0.4845(3) 0.0174(6) Uani 1 1 d
C12 C -0.2519(3) 0.26129(15) 0.5267(3) 0.0250(7) Uani 1 1 d
C5 C -0.1300(2) 0.24087(11) 0.3817(2) 0.0125(5) Uani 1 1 d
C7 C 0.1851(3) 0.28973(11) 0.3139(3) 0.0151(5) Uani 1 1 d
C11 C -0.2581(3) 0.26877(12) 0.3906(3) 0.0157(6) Uani 1 1 d
C2 C 0.1025(2) 0.18906(11) 0.3713(2) 0.0119(5) Uani 1 1 d
C14 C -0.2711(3) 0.33618(13) 0.3585(3) 0.0236(6) Uani 1 1 d
C8 C 0.2071(3) 0.26423(13) 0.1975(3) 0.0166(6) Uani 1 1 d
C6 C -0.1042(2) 0.17931(11) 0.4052(2) 0.0121(5) Uani 1 1 d
C13 C -0.3854(3) 0.23678(14) 0.2972(3) 0.0229(6) Uani 1 1 d
C9 C 0.3211(3) 0.29159(14) 0.4308(3) 0.0226(6) Uani 1 1 d
C19 C 0.4057(3) 0.08442(18) 0.6208(3) 0.0308(7) Uani 1 1 d
C20 C 0.4971(3) 0.09948(17) 0.4474(4) 0.0324(8) Uani 1 1 d
C10 C 0.1343(4) 0.35444(13) 0.2813(4) 0.0268(7) Uani 1 1 d
C16 C 0.0705(3) 0.09159(16) 0.1144(3) 0.0279(7) Uani 1 1 d
C17 C 0.2019(4) -0.00352(15) 0.2044(4) 0.0348(8) Uani 1 1 d
H4 H -0.052(2) 0.3151(12) 0.335(2) 0.003(6) Uiso 1 1 d
H6 H -0.167(3) 0.1564(13) 0.425(3) 0.015(7) Uiso 1 1 d
H8A H 0.114(3) 0.2596(13) 0.120(3) 0.021(7) Uiso 1 1 d
H9B H 0.387(3) 0.3159(14) 0.416(3) 0.023(8) Uiso 1 1 d
H10C H 0.202(3) 0.3753(13) 0.265(3) 0.015(7) Uiso 1 1 d
H14A H -0.354(3) 0.3510(14) 0.360(3) 0.025(8) Uiso 1 1 d
H10B H 0.052(3) 0.3559(14) 0.215(3) 0.023(8) Uiso 1 1 d
H8C H 0.263(3) 0.2914(14) 0.175(3) 0.026(8) Uiso 1 1 d
H8B H 0.244(3) 0.2277(13) 0.211(3) 0.010(7) Uiso 1 1 d
H16C H 0.065(3) 0.0762(14) 0.033(3) 0.024(8) Uiso 1 1 d
H19C H 0.489(4) 0.0712(15) 0.682(4) 0.042(10) Uiso 1 1 d
H9A H 0.309(3) 0.3095(15) 0.504(4) 0.035(9) Uiso 1 1 d
H15 H 0.278(3) 0.0795(14) 0.204(3) 0.024(8) Uiso 1 1 d
H16B H -0.007(3) 0.0779(14) 0.126(3) 0.026(8) Uiso 1 1 d
H16A H 0.069(4) 0.1334(18) 0.116(3) 0.040(10) Uiso 1 1 d
H13B H -0.386(3) 0.1908(15) 0.310(3) 0.026(8) Uiso 1 1 d
H13A H -0.395(3) 0.2416(15) 0.209(4) 0.036(9) Uiso 1 1 d
H18 H 0.391(3) 0.0278(15) 0.476(3) 0.024(8) Uiso 1 1 d
H13C H -0.461(3) 0.2509(14) 0.309(3) 0.027(8) Uiso 1 1 d
H17B H 0.292(4) -0.0182(17) 0.270(4) 0.048(11) Uiso 1 1 d
H14C H -0.199(4) 0.3591(16) 0.419(3) 0.037(9) Uiso 1 1 d
H12A H -0.337(3) 0.2788(14) 0.535(3) 0.029(8) Uiso 1 1 d
H17A H 0.132(4) -0.0216(16) 0.224(3) 0.036(10) Uiso 1 1 d
H14B H -0.284(3) 0.3453(14) 0.265(3) 0.028(8) Uiso 1 1 d
H20B H 0.584(4) 0.0896(15) 0.504(3) 0.033(9) Uiso 1 1 d
H9C H 0.363(3) 0.2526(16) 0.460(3) 0.031(9) Uiso 1 1 d
H12C H -0.248(3) 0.2200(18) 0.554(3) 0.041(10) Uiso 1 1 d
H10A H 0.123(3) 0.3734(15) 0.351(3) 0.030(9) Uiso 1 1 d
H19A H 0.346(4) 0.0627(17) 0.641(4) 0.047(12) Uiso 1 1 d
H12B H -0.171(3) 0.2790(14) 0.586(3) 0.025(8) Uiso 1 1 d
H20C H 0.493(4) 0.0858(17) 0.368(4) 0.044(11) Uiso 1 1 d
H19B H 0.402(4) 0.1278(18) 0.633(3) 0.041(10) Uiso 1 1 d
H17C H 0.202(3) -0.0151(15) 0.124(4) 0.035(9) Uiso 1 1 d
H20A H 0.495(4) 0.143(2) 0.446(4) 0.053(11) Uiso 1 1 d
Cl3 Cl 0.76668(9) 0.00444(4) 0.14632(10) 0.0482(2) Uani 1 1 d
Cl2 Cl 0.52401(11) 0.07709(6) 0.09545(12) 0.0701(4) Uani 1 1 d
C30 C 0.6994(4) 0.07196(16) 0.1778(4) 0.0428(9) Uani 1 1 d
H30A H 0.687(6) 0.065(2) 0.267(6) 0.12(2) Uiso 1 1 d
H30B H 0.742(5) 0.109(2) 0.159(4) 0.073(14) Uiso 1 1 d

loop_
_atom_site_aniso_label
_atom_site_aniso_U_11
_atom_site_aniso_U_22
_atom_site_aniso_U_33
_atom_site_aniso_U_23
_atom_site_aniso_U_13
_atom_site_aniso_U_12
Pd1 0.01020(11) 0.00601(13) 0.01739(13) 0.00206(7) 0.00638(9) 0.00046(6)
Cl1 0.0170(3) 0.0092(3) 0.0317(4) 0.0054(3) 0.0149(3) 0.0028(2)
P1 0.0117(3) 0.0079(3) 0.0198(4) 0.0015(3) 0.0074(3) 0.0013(2)
O1 0.0127(8) 0.0076(9) 0.0247(10) 0.0034(7) 0.0096(8) 0.0020(7)
C1 0.0139(12) 0.0097(12) 0.0117(13) -0.0008(10) 0.0037(10) -0.0015(10)
C4 0.0166(13) 0.0058(13) 0.0137(14) 0.0025(10) 0.0046(11) 0.0017(10)
C3 0.0137(12) 0.0109(13) 0.0119(13) -0.0009(10) 0.0058(10) -0.0013(10)
C15 0.0233(15) 0.0207(15) 0.0229(16) -0.0003(11) 0.0146(13) 0.0019(11)
C18 0.0118(12) 0.0101(14) 0.0297(17) 0.0025(11) 0.0073(12) 0.0019(10)
C12 0.0275(16) 0.0290(18) 0.0216(17) 0.0050(13) 0.0128(14) 0.0120(14)
C5 0.0139(12) 0.0114(13) 0.0113(13) -0.0008(10) 0.0039(10) 0.0014(10)
C7 0.0156(13) 0.0118(13) 0.0205(15) -0.0009(11) 0.0097(11) -0.0017(10)
C11 0.0157(12) 0.0142(13) 0.0177(14) 0.0006(11) 0.0069(11) 0.0033(10)
C2 0.0094(11) 0.0132(13) 0.0120(13) 0.0024(10) 0.0030(10) 0.0023(9)
C14 0.0196(15) 0.0171(15) 0.0351(19) 0.0051(13) 0.0117(14) 0.0081(12)
C8 0.0226(14) 0.0113(14) 0.0206(15) 0.0021(11) 0.0135(13) -0.0001(12)
C6 0.0103(12) 0.0112(13) 0.0157(14) -0.0001(10) 0.0061(11) -0.0017(10)
C13 0.0142(14) 0.0266(17) 0.0300(19) -0.0032(13) 0.0108(13) 0.0016(12)
C9 0.0204(14) 0.0231(16) 0.0247(17) -0.0028(13) 0.0093(13) -0.0092(12)
C19 0.0174(15) 0.041(2) 0.0275(18) -0.0013(15) 0.0013(14) 0.0039(14)
C20 0.0144(15) 0.035(2) 0.049(2) 0.0119(17) 0.0134(16) 0.0009(13)
C10 0.0352(19) 0.0143(15) 0.043(2) 0.0039(14) 0.0290(18) -0.0016(13)
C16 0.0325(17) 0.0274(19) 0.0210(17) 0.0024(14) 0.0073(14) -0.0007(14)
C17 0.057(2) 0.0227(17) 0.0278(19) -0.0055(14) 0.0198(18) 0.0063(16)
Cl3 0.0417(5) 0.0348(5) 0.0685(7) -0.0065(4) 0.0218(5) 0.0030(4)
Cl2 0.0442(6) 0.0751(8) 0.0683(8) -0.0172(6) -0.0036(5) 0.0241(5)
C30 0.040(2) 0.0264(19) 0.056(3) 0.0005(17) 0.0123(19) 0.0033(15)

loop_
_atom_type_symbol
_atom_type_description
_atom_type_scat_dispersion_real
_atom_type_scat_dispersion_imag
_atom_type_scat_source
C C 0.0033 0.0016 'International Tables Vol C Tables 4.2.6.8 and 6.1.1.4'
H H 0.0000 0.0000 'International Tables Vol C Tables 4.2.6.8 and 6.1.1.4'
O O 0.0106 0.0060 'International Tables Vol C Tables 4.2.6.8 and 6.1.1.4'
P P 0.1023 0.0942 'International Tables Vol C Tables 4.2.6.8 and 6.1.1.4'
Cl Cl 0.1484 0.1585 'International Tables Vol C Tables 4.2.6.8 and 6.1.1.4'
Pd Pd -0.9988 1.0072 'International Tables Vol C Tables 4.2.6.8 and 6.1.1.4'

loop_
_geom_angle_atom_site_label_1
_geom_angle_atom_site_label_2
_geom_angle_atom_site_label_3
_geom_angle
_geom_angle_site_symmetry_3
C1 Pd1 P1 80.24(7) .
C1 Pd1 Cl1 97.72(7) .
P1 Pd1 Cl1 176.87(2) .
C1 Pd1 Cl1 175.73(7) 3_556
P1 Pd1 Cl1 95.83(2) 3_556
Cl1 Pd1 Cl1 86.13(2) 3_556
Pd1 Cl1 Pd1 93.87(2) 3_556
O1 P1 C18 102.97(11) .
O1 P1 C15 103.76(11) .
C18 P1 C15 107.28(13) .
O1 P1 Pd1 107.88(7) .
C18 P1 Pd1 115.37(9) .
C15 P1 Pd1 117.92(10) .
C2 O1 P1 112.53(15) .
C6 C1 C2 117.3(2) .
C6 C1 Pd1 122.99(18) .
C2 C1 Pd1 119.64(18) .
C5 C4 C3 123.3(2) .
C5 C4 H4 118.9(15) .
C3 C4 H4 117.7(15) .
C2 C3 C4 115.7(2) .
C2 C3 C7 122.3(2) .
C4 C3 C7 121.9(2) .
C16 C15 C17 111.1(3) .
C16 C15 P1 110.2(2) .
C17 C15 P1 111.3(2) .
C16 C15 H15 111.1(19) .
C17 C15 H15 106.3(19) .
P1 C15 H15 106.6(19) .
C19 C18 C20 111.8(3) .
C19 C18 P1 109.92(19) .
C20 C18 P1 112.0(2) .
C19 C18 H18 109.1(19) .
C20 C18 H18 110.4(19) .
P1 C18 H18 103.3(19) .
C11 C12 H12A 110.6(18) .
C11 C12 H12C 114(2) .
H12A C12 H12C 105(3) .
C11 C12 H12B 110.1(19) .
H12A C12 H12B 112(3) .
H12C C12 H12B 105(3) .
C4 C5 C6 117.9(2) .
C4 C5 C11 122.4(2) .
C6 C5 C11 119.7(2) .
C10 C7 C8 107.1(2) .
C10 C7 C3 111.6(2) .
C8 C7 C3 110.5(2) .
C10 C7 C9 108.1(2) .
C8 C7 C9 110.2(2) .
C3 C7 C9 109.2(2) .
C12 C11 C14 108.1(2) .
C12 C11 C13 109.3(2) .
C14 C11 C13 108.1(2) .
C12 C11 C5 109.2(2) .
C14 C11 C5 112.2(2) .
C13 C11 C5 109.8(2) .
C3 C2 C1 123.9(2) .
C3 C2 O1 118.7(2) .
C1 C2 O1 117.4(2) .
C11 C14 H14A 109.6(19) .
C11 C14 H14C 112(2) .
H14A C14 H14C 108(3) .
C11 C14 H14B 113.4(18) .
H14A C14 H14B 101(2) .
H14C C14 H14B 113(3) .
C7 C8 H8A 110.3(16) .
C7 C8 H8C 108.5(19) .
H8A C8 H8C 109(2) .
C7 C8 H8B 113.0(18) .
H8A C8 H8B 105(2) .
H8C C8 H8B 110(3) .
C1 C6 C5 121.8(2) .
C1 C6 H6 119.9(17) .
C5 C6 H6 118.3(17) .
C11 C13 H13B 114.1(17) .
C11 C13 H13A 112(2) .
H13B C13 H13A 105(3) .
C11 C13 H13C 109.5(19) .
H13B C13 H13C 105(2) .
H13A C13 H13C 111(3) .
C7 C9 H9B 112.3(18) .
C7 C9 H9A 111(2) .
H9B C9 H9A 106(3) .
C7 C9 H9C 115.0(19) .
H9B C9 H9C 107(3) .
H9A C9 H9C 106(3) .
C18 C19 H19C 113(2) .
C18 C19 H19A 109(3) .
H19C C19 H19A 102(3) .
C18 C19 H19B 112(2) .
H19C C19 H19B 106(3) .
H19A C19 H19B 115(3) .
C18 C20 H20B 112(2) .
C18 C20 H20C 112(2) .
H20B C20 H20C 104(3) .
C18 C20 H20A 115(2) .
H20B C20 H20A 105(3) .
H20C C20 H20A 108(3) .
C7 C10 H10C 106.7(17) .
C7 C10 H10B 111.9(19) .
H10C C10 H10B 113(3) .
C7 C10 H10A 111(2) .
H10C C10 H10A 108(3) .
H10B C10 H10A 106(3) .
C15 C16 H16C 106.7(18) .
C15 C16 H16B 111(2) .
H16C C16 H16B 107(3) .
C15 C16 H16A 113(2) .
H16C C16 H16A 112(3) .
H16B C16 H16A 107(3) .
C15 C17 H17B 108(2) .
C15 C17 H17A 112(2) .
H17B C17 H17A 107(3) .
C15 C17 H17C 110(2) .
H17B C17 H17C 105(3) .
H17A C17 H17C 114(3) .
Cl2 C30 Cl3 112.6(2) .
Cl2 C30 H30A 91(3) .
Cl3 C30 H30A 106(3) .
Cl2 C30 H30B 108(3) .
Cl3 C30 H30B 114(3) .
H30A C30 H30B 123(4) .

loop_
_geom_bond_atom_site_label_1
_geom_bond_atom_site_label_2
_geom_bond_distance
_geom_bond_site_symmetry_2
Pd1 C1 2.012(2) .
Pd1 P1 2.1686(6) .
Pd1 Cl1 2.4313(6) .
Pd1 Cl1 2.4332(6) 3_556
Cl1 Pd1 2.4332(6) 3_556
P1 O1 1.6236(17) .
P1 C18 1.825(3) .
P1 C15 1.826(3) .
O1 C2 1.405(3) .
C1 C6 1.389(3) .
C1 C2 1.399(3) .
C4 C5 1.392(4) .
C4 C3 1.397(3) .
C4 H4 0.91(3) .
C3 C2 1.392(3) .
C3 C7 1.539(3) .
C15 C16 1.524(4) .
C15 C17 1.527(4) .
C15 H15 0.95(3) .
C18 C19 1.520(5) .
C18 C20 1.532(4) .
C18 H18 0.92(3) .
C12 C11 1.527(4) .
C12 H12A 1.01(3) .
C12 H12C 0.96(4) .
C12 H12B 0.95(3) .
C5 C6 1.396(4) .
C5 C11 1.534(3) .
C7 C10 1.526(4) .
C7 C8 1.534(4) .
C7 C9 1.540(4) .
C11 C14 1.530(4) .
C11 C13 1.533(4) .
C14 H14A 0.95(3) .
C14 H14C 0.96(4) .
C14 H14B 1.04(3) .
C8 H8A 1.04(3) .
C8 H8C 0.95(3) .
C8 H8B 0.88(3) .
C6 H6 0.93(3) .
C13 H13B 1.03(3) .
C13 H13A 0.97(4) .
C13 H13C 0.92(3) .
C9 H9B 0.95(3) .
C9 H9A 0.97(4) .
C9 H9C 0.97(3) .
C19 H19C 0.94(4) .
C19 H19A 0.90(4) .
C19 H19B 0.97(4) .
C20 H20B 0.93(4) .
C20 H20C 0.94(4) .
C20 H20A 0.97(4) .
C10 H10C 0.93(3) .
C10 H10B 0.91(3) .
C10 H10A 0.95(4) .
C16 H16C 0.96(3) .
C16 H16B 0.94(3) .
C16 H16A 0.93(4) .
C17 H17B 1.01(4) .
C17 H17A 0.94(4) .
C17 H17C 0.95(4) .
Cl3 C30 1.752(4) .
Cl2 C30 1.739(4) .
C30 H30A 1.08(6) .
C30 H30B 1.01(5) .
